data_7151312
loop_
_publ_author_name
'Adams, Harry'
'Bawa, Ramadan A.'
'Jones, Simon'

_publ_section_title
;
 N-Alkyl oxazolidines as stereocontrol elements in asymmetric
 Diels?Alder cycloadditions of 9-substituted anthracene derivatives
;
_journal_issue 22
_journal_name_full 'Organic &amp;  Biomolecular Chemistry'
_journal_page_first 4206
_journal_paper_doi 10.1039/b610055d
_journal_volume 4
_journal_year 2006
_chemical_formula_moiety 'C31 H27 N O'
_chemical_formula_sum 'C31 H27 N O'
_chemical_formula_weight 429.54
_chemical_name_systematic
;
?
;
_space_group_IT_number 1
_symmetry_cell_setting triclinic
_symmetry_space_group_name_Hall 'P 1'
_symmetry_space_group_name_H-M 'P 1'
_atom_sites_solution_hydrogens geom
_atom_sites_solution_primary direct
_atom_sites_solution_secondary difmap
_audit_creation_method SHELXL-97
_cell_angle_alpha 76.240(5)
_cell_angle_beta 84.707(6)
_cell_angle_gamma 68.069(5)
_cell_formula_units_Z 2
_cell_length_a 7.284(3)
_cell_length_b 9.462(3)
_cell_length_c 18.426(6)
_cell_measurement_reflns_used 3918
_cell_measurement_temperature 293(2)
_cell_measurement_theta_max 53.919
_cell_measurement_theta_min 4.552
_cell_volume 1144.2(7)
_computing_cell_refinement 'Bruker SMART'
_computing_data_collection 'Bruker SMART'
_computing_data_reduction 'Bruker SHELXTL'
_computing_molecular_graphics 'Bruker SHELXTL'
_computing_publication_material 'Bruker SHELXTL'
_computing_structure_refinement 'SHELXL-97 (Sheldrick, 1997)'
_computing_structure_solution 'SHELXS-97 (Sheldrick, 1990)'
_diffrn_ambient_temperature 293(2)
_diffrn_detector_area_resol_mean 100
_diffrn_measured_fraction_theta_full 0.997
_diffrn_measured_fraction_theta_max 0.963
_diffrn_measurement_device_type 'Bruker SMART1000'
_diffrn_measurement_method '\w scans'
_diffrn_radiation_monochromator graphite
_diffrn_radiation_source 'fine-focus sealed tube'
_diffrn_radiation_type MoK\a
_diffrn_radiation_wavelength 0.71073
_diffrn_reflns_av_R_equivalents 0.0593
_diffrn_reflns_av_sigmaI/netI 0.0741
_diffrn_reflns_limit_h_max 9
_diffrn_reflns_limit_h_min -9
_diffrn_reflns_limit_k_max 12
_diffrn_reflns_limit_k_min -12
_diffrn_reflns_limit_l_max 23
_diffrn_reflns_limit_l_min -23
_diffrn_reflns_number 12849
_diffrn_reflns_theta_full 25.00
_diffrn_reflns_theta_max 27.58
_diffrn_reflns_theta_min 2.28
_diffrn_standards_decay_% 0
_diffrn_standards_interval_count 0
_diffrn_standards_interval_time 0
_diffrn_standards_number 0
_exptl_absorpt_coefficient_mu 0.074
_exptl_absorpt_correction_T_max 0.9904
_exptl_absorpt_correction_T_min 0.9687
_exptl_absorpt_correction_type multi-scan
_exptl_absorpt_process_details SADABS
_exptl_crystal_colour colourless
_exptl_crystal_density_diffrn 1.247
_exptl_crystal_density_method 'not measured'
_exptl_crystal_description block
_exptl_crystal_F_000 456
_exptl_crystal_size_max 0.43
_exptl_crystal_size_mid 0.34
_exptl_crystal_size_min 0.13
_refine_diff_density_max 0.339
_refine_diff_density_min -0.240
_refine_diff_density_rms 0.056
_refine_ls_abs_structure_details 'Flack H D (1983), Acta Cryst. A39, 876-881'
_refine_ls_abs_structure_Flack 0(10)
_refine_ls_extinction_method none
_refine_ls_goodness_of_fit_ref 1.000
_refine_ls_hydrogen_treatment constr
_refine_ls_matrix_type full
_refine_ls_number_parameters 595
_refine_ls_number_reflns 5114
_refine_ls_number_restraints 3
_refine_ls_restrained_S_all 0.999
_refine_ls_R_factor_all 0.0826
_refine_ls_R_factor_gt 0.0538
_refine_ls_shift/su_max 0.000
_refine_ls_shift/su_mean 0.000
_refine_ls_structure_factor_coef Fsqd
_refine_ls_weighting_details 'calc w=1/[\s^2^(Fo^2^)+(0.0842P)^2^+0.0000P] where P=(Fo^2^+2Fc^2^)/3'
_refine_ls_weighting_scheme calc
_refine_ls_wR_factor_gt 0.1255
_refine_ls_wR_factor_ref 0.1422
_reflns_number_gt 3768
_reflns_number_total 5114
_reflns_threshold_expression >2sigma(I)
_cod_data_source_file b610055d.txt
_cod_data_source_block osj15m
_cod_depositor_comments
;
The following automatic conversions were performed:
'_symmetry_cell_setting' value 'Triclinic' changed to 'triclinic'
according to '/home/saulius/struct/CIF-dictionaries/cif_core.dic'
dictionary named 'cif_core.dic' version 2.4.1 from 2010-06-29.

Automatic conversion script
Id: cif_fix_enum 1527 2010-12-29 10:47:43Z saulius 
;
_cod_original_sg_symbol_H-M P1
_cod_database_code 7151312

loop_
_symmetry_equiv_pos_as_xyz
'x, y, z'

loop_
_atom_site_label
_atom_site_type_symbol
_atom_site_fract_x
_atom_site_fract_y
_atom_site_fract_z
_atom_site_U_iso_or_equiv
_atom_site_adp_type
_atom_site_occupancy
_atom_site_symmetry_multiplicity
_atom_site_calc_flag
_atom_site_refinement_flags
_atom_site_disorder_assembly
_atom_site_disorder_group
N3 N 0.5167(4) 0.7976(3) 0.33281(16) 0.0240(7) Uani 1 1 d . . .
O1 O 0.7711(4) 0.7796(3) 0.40449(15) 0.0318(6) Uani 1 1 d . . .
C1 C 0.6116(6) 1.2099(4) 0.2741(2) 0.0289(8) Uani 1 1 d . . .
H1A H 0.5468 1.1912 0.3192 0.035 Uiso 1 1 calc R . .
C2 C 0.5912(6) 1.3600(5) 0.2403(2) 0.0359(10) Uani 1 1 d . . .
H2A H 0.5145 1.4411 0.2630 0.043 Uiso 1 1 calc R . .
C3 C 0.6842(6) 1.3928(5) 0.1720(2) 0.0365(10) Uani 1 1 d . . .
H3A H 0.6695 1.4956 0.1498 0.044 Uiso 1 1 calc R . .
C4 C 0.7956(6) 1.2763(5) 0.1381(2) 0.0346(9) Uani 1 1 d . . .
H4A H 0.8544 1.3000 0.0921 0.041 Uiso 1 1 calc R . .
C5 C 1.0884(6) 0.7220(5) 0.1317(2) 0.0308(9) Uani 1 1 d . . .
H5A H 1.1425 0.7489 0.0851 0.037 Uiso 1 1 calc R . .
C6 C 1.1224(6) 0.5697(5) 0.1626(2) 0.0363(10) Uani 1 1 d . . .
H6A H 1.1998 0.4929 0.1376 0.044 Uiso 1 1 calc R . .
C7 C 1.0395(6) 0.5281(4) 0.2332(2) 0.0340(9) Uani 1 1 d . . .
H7A H 1.0629 0.4233 0.2541 0.041 Uiso 1 1 calc R . .
C8 C 0.9267(5) 0.6375(4) 0.2710(2) 0.0289(8) Uani 1 1 d . . .
H8A H 0.8758 0.6068 0.3176 0.035 Uiso 1 1 calc R . .
C9 C 0.7600(5) 0.9212(4) 0.2757(2) 0.0223(7) Uani 1 1 d . . .
C10 C 0.9382(5) 0.9982(4) 0.1365(2) 0.0287(8) Uani 1 1 d . . .
H10B H 0.9935 1.0238 0.0900 0.034 Uiso 1 1 calc R . .
C11 C 0.7309(5) 1.0797(4) 0.2420(2) 0.0244(8) Uani 1 1 d . . .
C12 C 0.8241(5) 1.1164(4) 0.1722(2) 0.0261(8) Uani 1 1 d . . .
C13 C 0.9716(5) 0.8414(4) 0.1690(2) 0.0240(8) Uani 1 1 d . . .
C14 C 0.8849(5) 0.8009(4) 0.2397(2) 0.0230(8) Uani 1 1 d . . .
C15 C 0.4121(6) 0.5876(4) 0.4120(2) 0.0311(9) Uani 1 1 d . . .
H15C H 0.2906 0.6249 0.3839 0.037 Uiso 1 1 calc R . .
H15D H 0.5122 0.5104 0.3889 0.037 Uiso 1 1 calc R . .
C16 C 0.3365(5) 0.9019(4) 0.2904(2) 0.0284(8) Uani 1 1 d . . .
H16A H 0.2766 0.9942 0.3111 0.034 Uiso 1 1 calc R . .
H16B H 0.2429 0.8491 0.2967 0.034 Uiso 1 1 calc R . .
C17 C 0.3735(5) 0.9514(4) 0.2087(2) 0.0242(8) Uani 1 1 d . . .
C18 C 0.3095(5) 1.1083(4) 0.1719(2) 0.0265(8) Uani 1 1 d . . .
H18A H 0.2453 1.1847 0.1989 0.032 Uiso 1 1 calc R . .
C19 C 0.3393(6) 1.1518(5) 0.0971(2) 0.0343(9) Uani 1 1 d . . .
H19B H 0.2930 1.2571 0.0735 0.041 Uiso 1 1 calc R . .
C20 C 0.4379(6) 1.0404(5) 0.0561(2) 0.0333(9) Uani 1 1 d . . .
H20B H 0.4586 1.0701 0.0051 0.040 Uiso 1 1 calc R . .
C21 C 0.5059(6) 0.8831(5) 0.0921(2) 0.0339(9) Uani 1 1 d . . .
H21B H 0.5734 0.8070 0.0652 0.041 Uiso 1 1 calc R . .
C22 C 0.4729(5) 0.8407(4) 0.1672(2) 0.0263(8) Uani 1 1 d . . .
H22A H 0.5182 0.7354 0.1907 0.032 Uiso 1 1 calc R . .
N3' N 0.4318(4) 0.7904(3) 0.70403(16) 0.0239(6) Uani 1 1 d . . .
O1' O 0.6997(4) 0.8148(3) 0.63323(15) 0.0328(6) Uani 1 1 d . . .
C1' C 0.9028(6) 0.3853(4) 0.7635(2) 0.0294(9) Uani 1 1 d . . .
H1'A H 0.8434 0.4033 0.7179 0.035 Uiso 1 1 calc R . .
C2' C 1.0121(6) 0.2346(5) 0.7987(2) 0.0352(10) Uani 1 1 d . . .
H2'A H 1.0276 0.1527 0.7762 0.042 Uiso 1 1 calc R . .
C3' C 1.1001(6) 0.2033(5) 0.8681(3) 0.0403(11) Uani 1 1 d . . .
H3'A H 1.1719 0.1008 0.8916 0.048 Uiso 1 1 calc R . .
C4' C 1.0812(6) 0.3206(5) 0.9008(3) 0.0383(10) Uani 1 1 d . . .
H4'A H 1.1409 0.2981 0.9468 0.046 Uiso 1 1 calc R . .
C5' C 0.8279(5) 0.8747(5) 0.9065(2) 0.0302(9) Uani 1 1 d . . .
H5'A H 0.8864 0.8486 0.9531 0.036 Uiso 1 1 calc R . .
C6' C 0.7256(6) 1.0275(5) 0.8753(2) 0.0333(9) Uani 1 1 d . . .
H6'A H 0.7158 1.1052 0.8999 0.040 Uiso 1 1 calc R . .
C7' C 0.6348(6) 1.0668(4) 0.8052(2) 0.0328(9) Uani 1 1 d . . .
H7'A H 0.5641 1.1711 0.7841 0.039 Uiso 1 1 calc R . .
C8' C 0.6483(5) 0.9559(4) 0.7679(2) 0.0281(8) Uani 1 1 d . . .
H8'A H 0.5878 0.9860 0.7215 0.034 Uiso 1 1 calc R . .
C9' C 0.7669(5) 0.6734(4) 0.76241(19) 0.0226(8) Uani 1 1 d . . .
C10' C 0.9512(5) 0.5982(4) 0.9016(2) 0.0297(9) Uani 1 1 d . . .
H10A H 1.0091 0.5732 0.9481 0.036 Uiso 1 1 calc R . .
C11' C 0.8789(5) 0.5147(4) 0.7955(2) 0.0242(8) Uani 1 1 d . . .
C12' C 0.9711(5) 0.4796(4) 0.8664(2) 0.0264(8) Uani 1 1 d . . .
C13' C 0.8468(5) 0.7541(4) 0.8691(2) 0.0252(8) Uani 1 1 d . . .
C14' C 0.7544(5) 0.7923(4) 0.7984(2) 0.0239(8) Uani 1 1 d . . .
C15' C 0.1569(6) 0.9974(5) 0.6255(2) 0.0324(9) Uani 1 1 d . . .
H15A H 0.0602 0.9579 0.6536 0.039 Uiso 1 1 calc R . .
H15B H 0.1695 1.0747 0.6491 0.039 Uiso 1 1 calc R . .
C16' C 0.3375(6) 0.6827(4) 0.7465(2) 0.0284(8) Uani 1 1 d . . .
H16C H 0.3862 0.5874 0.7279 0.034 Uiso 1 1 calc R . .
H16D H 0.1958 0.7302 0.7382 0.034 Uiso 1 1 calc R . .
C17' C 0.3770(5) 0.6427(4) 0.8289(2) 0.0242(8) Uani 1 1 d . . .
C18' C 0.4555(5) 0.4884(5) 0.8685(2) 0.0298(9) Uani 1 1 d . . .
H18B H 0.4862 0.4074 0.8438 0.036 Uiso 1 1 calc R . .
C19' C 0.4879(6) 0.4551(5) 0.9446(2) 0.0369(10) Uani 1 1 d . . .
H19A H 0.5397 0.3516 0.9706 0.044 Uiso 1 1 calc R . .
C20' C 0.4441(6) 0.5738(5) 0.9821(2) 0.0378(10) Uani 1 1 d . . .
H20A H 0.4662 0.5513 1.0332 0.045 Uiso 1 1 calc R . .
C21' C 0.3660(6) 0.7286(5) 0.9420(2) 0.0331(9) Uani 1 1 d . . .
H21A H 0.3345 0.8101 0.9665 0.040 Uiso 1 1 calc R . .
C22' C 0.3361(5) 0.7601(4) 0.8669(2) 0.0247(8) Uani 1 1 d . . .
H22B H 0.2867 0.8636 0.8407 0.030 Uiso 1 1 calc R . .
C2A C 0.6427(5) 0.8810(4) 0.3439(2) 0.0258(8) Uani 1 1 d . . .
H2AA H 0.5592 0.9776 0.3592 0.031 Uiso 1 1 calc R . .
C4A C 0.4790(6) 0.7243(4) 0.4091(2) 0.0264(8) Uani 1 1 d . . .
H4AA H 0.3785 0.8024 0.4327 0.032 Uiso 1 1 calc R . .
C5A C 0.6776(6) 0.6755(4) 0.4457(2) 0.0296(8) Uani 1 1 d . . .
H5AA H 0.6600 0.6836 0.4975 0.036 Uiso 1 1 calc R . .
H5AB H 0.7577 0.5684 0.4437 0.036 Uiso 1 1 calc R . .
C2A' C 0.6450(5) 0.7116(4) 0.6933(2) 0.0240(8) Uani 1 1 d . . .
H2AB H 0.6668 0.6144 0.6778 0.029 Uiso 1 1 calc R . .
C4A' C 0.3567(5) 0.8631(4) 0.6275(2) 0.0265(8) Uani 1 1 d . . .
H4AB H 0.3460 0.7845 0.6035 0.032 Uiso 1 1 calc R . .
C5A' C 0.5240(6) 0.9172(4) 0.5914(2) 0.0298(8) Uani 1 1 d . . .
H5AC H 0.5406 0.9100 0.5394 0.036 Uiso 1 1 calc R . .
H5AD H 0.4953 1.0246 0.5940 0.036 Uiso 1 1 calc R . .
C1B C 0.3784(6) 0.5128(4) 0.4912(2) 0.0269(8) Uani 1 1 d . . .
C2B C 0.1959(6) 0.5731(4) 0.5261(2) 0.0294(9) Uani 1 1 d . . .
H2BA H 0.0928 0.6552 0.4990 0.035 Uiso 1 1 calc R . .
C3B C 0.1672(6) 0.5123(5) 0.5998(2) 0.0343(9) Uani 1 1 d . . .
H3BA H 0.0454 0.5542 0.6224 0.041 Uiso 1 1 calc R . .
C4B C 0.3186(6) 0.3888(5) 0.6408(2) 0.0327(9) Uani 1 1 d . . .
H4BB H 0.2984 0.3470 0.6905 0.039 Uiso 1 1 calc R . .
C5B C 0.4981(6) 0.3290(5) 0.6073(2) 0.0341(9) Uani 1 1 d . . .
H5BB H 0.6004 0.2470 0.6348 0.041 Uiso 1 1 calc R . .
C6B C 0.5293(6) 0.3884(4) 0.5334(2) 0.0307(9) Uani 1 1 d . . .
H6BA H 0.6516 0.3455 0.5114 0.037 Uiso 1 1 calc R . .
C1B' C 0.0854(5) 1.0733(4) 0.5467(2) 0.0276(8) Uani 1 1 d . . .
C2B' C 0.1329(6) 1.2004(4) 0.5059(2) 0.0335(9) Uani 1 1 d . . .
H2BB H 0.2021 1.2430 0.5286 0.040 Uiso 1 1 calc R . .
C3B' C 0.0772(6) 1.2624(5) 0.4320(2) 0.0339(9) Uani 1 1 d . . .
H3BB H 0.1111 1.3459 0.4054 0.041 Uiso 1 1 calc R . .
C4B' C -0.0275(6) 1.2033(5) 0.3969(2) 0.0333(9) Uani 1 1 d . . .
H4BA H -0.0650 1.2466 0.3472 0.040 Uiso 1 1 calc R . .
C5B' C -0.0763(6) 1.0768(5) 0.4374(2) 0.0331(9) Uani 1 1 d . . .
H5BA H -0.1465 1.0349 0.4146 0.040 Uiso 1 1 calc R . .
C6B' C -0.0202(5) 1.0145(4) 0.5110(2) 0.0290(8) Uani 1 1 d . . .
H6BB H -0.0540 0.9309 0.5375 0.035 Uiso 1 1 calc R . .

loop_
_atom_site_aniso_label
_atom_site_aniso_U_11
_atom_site_aniso_U_22
_atom_site_aniso_U_33
_atom_site_aniso_U_23
_atom_site_aniso_U_13
_atom_site_aniso_U_12
N3 0.0230(15) 0.0204(15) 0.0248(17) -0.0015(12) -0.0004(12) -0.0059(12)
O1 0.0387(16) 0.0255(14) 0.0311(15) 0.0029(11) -0.0096(12) -0.0149(12)
C1 0.035(2) 0.0209(19) 0.029(2) -0.0045(16) -0.0079(16) -0.0071(16)
C2 0.045(3) 0.020(2) 0.038(2) -0.0070(17) -0.0136(19) -0.0024(18)
C3 0.044(2) 0.0164(19) 0.046(3) 0.0004(18) -0.014(2) -0.0084(18)
C4 0.035(2) 0.027(2) 0.038(2) 0.0044(17) -0.0048(18) -0.0119(18)
C5 0.0265(19) 0.031(2) 0.037(2) -0.0097(17) 0.0087(16) -0.0127(17)
C6 0.033(2) 0.026(2) 0.048(3) -0.0149(19) 0.0082(18) -0.0062(17)
C7 0.036(2) 0.0192(19) 0.045(3) -0.0060(17) 0.0027(18) -0.0088(17)
C8 0.0276(19) 0.0196(19) 0.037(2) -0.0038(16) 0.0015(16) -0.0081(15)
C9 0.0199(17) 0.0179(17) 0.028(2) -0.0035(15) -0.0047(14) -0.0052(14)
C10 0.0230(18) 0.026(2) 0.035(2) -0.0008(16) 0.0015(15) -0.0110(16)
C11 0.0238(18) 0.0164(18) 0.032(2) -0.0021(15) -0.0078(15) -0.0062(14)
C12 0.0247(19) 0.0176(18) 0.034(2) -0.0016(16) -0.0072(15) -0.0067(15)
C13 0.0208(17) 0.0204(18) 0.032(2) -0.0052(16) -0.0026(15) -0.0083(15)
C14 0.0208(17) 0.0181(18) 0.031(2) -0.0044(15) -0.0050(14) -0.0072(14)
C15 0.042(2) 0.023(2) 0.031(2) -0.0050(16) -0.0004(17) -0.0154(17)
C16 0.0189(17) 0.029(2) 0.031(2) -0.0046(17) 0.0010(15) -0.0037(15)
C17 0.0199(17) 0.0218(18) 0.029(2) -0.0051(15) -0.0035(14) -0.0051(15)
C18 0.0214(18) 0.0230(19) 0.033(2) -0.0072(16) -0.0084(15) -0.0031(15)
C19 0.041(2) 0.022(2) 0.039(2) 0.0014(17) -0.0120(18) -0.0114(17)
C20 0.034(2) 0.042(2) 0.022(2) -0.0017(17) -0.0004(16) -0.0144(19)
C21 0.031(2) 0.031(2) 0.038(2) -0.0147(18) -0.0028(17) -0.0056(17)
C22 0.0282(19) 0.0200(19) 0.029(2) -0.0051(16) -0.0051(15) -0.0062(15)
N3' 0.0293(16) 0.0185(15) 0.0241(16) -0.0020(12) -0.0023(12) -0.0098(13)
O1' 0.0283(14) 0.0300(15) 0.0305(15) 0.0021(12) 0.0031(11) -0.0060(12)
C1' 0.033(2) 0.0194(19) 0.032(2) -0.0018(16) 0.0032(16) -0.0081(16)
C2' 0.041(2) 0.0182(19) 0.041(3) -0.0061(17) 0.0082(18) -0.0066(17)
C3' 0.040(2) 0.018(2) 0.053(3) 0.0018(19) -0.007(2) -0.0040(18)
C4' 0.033(2) 0.026(2) 0.049(3) 0.0008(19) -0.0117(18) -0.0047(17)
C5' 0.026(2) 0.034(2) 0.032(2) -0.0082(17) -0.0029(16) -0.0111(17)
C6' 0.034(2) 0.026(2) 0.044(3) -0.0139(18) 0.0030(18) -0.0134(18)
C7' 0.035(2) 0.0159(19) 0.044(2) -0.0065(17) -0.0041(18) -0.0047(16)
C8' 0.032(2) 0.023(2) 0.028(2) 0.0000(16) -0.0033(16) -0.0103(16)
C9' 0.0187(17) 0.0220(18) 0.025(2) -0.0037(15) 0.0022(14) -0.0064(14)
C10' 0.026(2) 0.028(2) 0.032(2) -0.0033(17) -0.0093(16) -0.0065(17)
C11' 0.0191(17) 0.0189(18) 0.033(2) -0.0044(15) 0.0042(14) -0.0076(14)
C12' 0.0196(18) 0.0235(19) 0.033(2) -0.0019(16) -0.0015(15) -0.0071(15)
C13' 0.0204(17) 0.024(2) 0.032(2) -0.0064(16) 0.0026(15) -0.0093(15)
C14' 0.0208(18) 0.0169(17) 0.032(2) -0.0049(15) 0.0013(14) -0.0056(14)
C15' 0.030(2) 0.030(2) 0.031(2) -0.0081(17) -0.0007(16) -0.0033(16)
C16' 0.032(2) 0.025(2) 0.034(2) -0.0069(16) 0.0017(16) -0.0173(17)
C17' 0.0240(18) 0.0204(18) 0.030(2) -0.0033(15) 0.0040(14) -0.0126(14)
C18' 0.027(2) 0.0210(19) 0.039(2) -0.0070(17) 0.0085(16) -0.0080(16)
C19' 0.030(2) 0.028(2) 0.039(3) 0.0049(18) 0.0088(17) -0.0044(17)
C20' 0.028(2) 0.051(3) 0.026(2) 0.0002(19) -0.0027(16) -0.0101(19)
C21' 0.035(2) 0.032(2) 0.033(2) -0.0073(18) 0.0042(17) -0.0143(18)
C22' 0.0255(19) 0.0206(19) 0.026(2) -0.0013(15) 0.0043(15) -0.0097(15)
C2A 0.0292(19) 0.0175(18) 0.028(2) -0.0047(15) -0.0051(15) -0.0048(15)
C4A 0.034(2) 0.0192(18) 0.021(2) -0.0019(15) 0.0033(15) -0.0056(15)
C5A 0.036(2) 0.0234(19) 0.028(2) -0.0029(16) 0.0003(16) -0.0113(17)
C2A' 0.0294(19) 0.0170(17) 0.0229(19) -0.0037(14) 0.0039(14) -0.0068(15)
C4A' 0.033(2) 0.0233(19) 0.023(2) -0.0082(15) -0.0022(15) -0.0065(15)
C5A' 0.037(2) 0.0209(19) 0.028(2) -0.0007(15) -0.0020(16) -0.0092(16)
C1B 0.032(2) 0.0205(18) 0.032(2) -0.0079(16) -0.0013(16) -0.0124(16)
C2B 0.0282(19) 0.0189(19) 0.040(2) -0.0037(16) -0.0015(16) -0.0085(15)
C3B 0.031(2) 0.033(2) 0.040(2) -0.0135(19) 0.0112(17) -0.0131(18)
C4B 0.043(2) 0.028(2) 0.031(2) -0.0060(17) 0.0047(18) -0.0189(19)
C5B 0.042(2) 0.0175(18) 0.039(2) 0.0026(16) -0.0051(18) -0.0115(17)
C6B 0.028(2) 0.0206(19) 0.042(2) -0.0110(17) 0.0080(16) -0.0061(16)
C1B' 0.0265(19) 0.0215(19) 0.031(2) -0.0066(16) 0.0009(15) -0.0044(15)
C2B' 0.037(2) 0.0198(19) 0.045(3) -0.0051(17) -0.0137(18) -0.0103(17)
C3B' 0.032(2) 0.022(2) 0.042(2) 0.0017(17) -0.0026(17) -0.0084(17)
C4B' 0.034(2) 0.027(2) 0.031(2) -0.0021(17) -0.0037(17) -0.0037(17)
C5B' 0.030(2) 0.028(2) 0.042(2) -0.0135(18) -0.0050(17) -0.0067(17)
C6B' 0.0222(19) 0.0224(19) 0.041(2) -0.0060(16) -0.0015(16) -0.0064(15)

loop_
_atom_type_symbol
_atom_type_description
_atom_type_scat_dispersion_real
_atom_type_scat_dispersion_imag
_atom_type_scat_source
C C 0.0033 0.0000 'International Tables Vol C Tables 4.2.6.8 and 6.1.1.4'
H H 0.0000 0.0000 'International Tables Vol C Tables 4.2.6.8 and 6.1.1.4'
N N 0.0061 0.0000 'International Tables Vol C Tables 4.2.6.8 and 6.1.1.4'
O O 0.0106 0.0000 'International Tables Vol C Tables 4.2.6.8 and 6.1.1.4'

loop_
_geom_angle_atom_site_label_1
_geom_angle_atom_site_label_2
_geom_angle_atom_site_label_3
_geom_angle
_geom_angle_site_symmetry_1
_geom_angle_site_symmetry_3
_geom_angle_publ_flag
C4A N3 C2A 103.1(3) . . ?
C4A N3 C16 114.0(3) . . ?
C2A N3 C16 112.4(3) . . ?
C2A O1 C5A 107.4(3) . . ?
C2 C1 C11 121.9(4) . . ?
C2 C1 H1A 119.1 . . ?
C11 C1 H1A 119.1 . . ?
C1 C2 C3 120.7(4) . . ?
C1 C2 H2A 119.6 . . ?
C3 C2 H2A 119.6 . . ?
C4 C3 C2 120.5(4) . . ?
C4 C3 H3A 119.8 . . ?
C2 C3 H3A 119.8 . . ?
C3 C4 C12 120.8(4) . . ?
C3 C4 H4A 119.6 . . ?
C12 C4 H4A 119.6 . . ?
C6 C5 C13 121.2(4) . . ?
C6 C5 H5A 119.4 . . ?
C13 C5 H5A 119.4 . . ?
C5 C6 C7 119.7(4) . . ?
C5 C6 H6A 120.2 . . ?
C7 C6 H6A 120.2 . . ?
C8 C7 C6 121.5(4) . . ?
C8 C7 H7A 119.3 . . ?
C6 C7 H7A 119.3 . . ?
C7 C8 C14 120.7(4) . . ?
C7 C8 H8A 119.7 . . ?
C14 C8 H8A 119.7 . . ?
C11 C9 C14 119.4(3) . . ?
C11 C9 C2A 120.5(3) . . ?
C14 C9 C2A 119.8(3) . . ?
C12 C10 C13 121.3(4) . . ?
C12 C10 H10B 119.4 . . ?
C13 C10 H10B 119.4 . . ?
C9 C11 C12 119.7(3) . . ?
C9 C11 C1 124.0(3) . . ?
C12 C11 C1 116.3(3) . . ?
C10 C12 C11 120.1(3) . . ?
C10 C12 C4 120.1(4) . . ?
C11 C12 C4 119.8(3) . . ?
C10 C13 C5 120.6(3) . . ?
C10 C13 C14 119.8(3) . . ?
C5 C13 C14 119.6(3) . . ?
C13 C14 C9 119.7(3) . . ?
C13 C14 C8 117.4(3) . . ?
C9 C14 C8 122.9(3) . . ?
C1B C15 C4A 111.3(3) . . ?
C1B C15 H15C 109.4 . . ?
C4A C15 H15C 109.4 . . ?
C1B C15 H15D 109.4 . . ?
C4A C15 H15D 109.4 . . ?
H15C C15 H15D 108.0 . . ?
N3 C16 C17 113.5(3) . . ?
N3 C16 H16A 108.9 . . ?
C17 C16 H16A 108.9 . . ?
N3 C16 H16B 108.9 . . ?
C17 C16 H16B 108.9 . . ?
H16A C16 H16B 107.7 . . ?
C22 C17 C18 117.9(3) . . ?
C22 C17 C16 120.4(3) . . ?
C18 C17 C16 121.8(3) . . ?
C19 C18 C17 121.3(4) . . ?
C19 C18 H18A 119.4 . . ?
C17 C18 H18A 119.4 . . ?
C18 C19 C20 120.4(4) . . ?
C18 C19 H19B 119.8 . . ?
C20 C19 H19B 119.8 . . ?
C19 C20 C21 119.2(4) . . ?
C19 C20 H20B 120.4 . . ?
C21 C20 H20B 120.4 . . ?
C22 C21 C20 119.8(4) . . ?
C22 C21 H21B 120.1 . . ?
C20 C21 H21B 120.1 . . ?
C21 C22 C17 121.4(3) . . ?
C21 C22 H22A 119.3 . . ?
C17 C22 H22A 119.3 . . ?
C2A' N3' C4A' 103.6(3) . . ?
C2A' N3' C16' 112.5(3) . . ?
C4A' N3' C16' 113.9(3) . . ?
C2A' O1' C5A' 108.0(3) . . ?
C2' C1' C11' 121.3(4) . . ?
C2' C1' H1'A 119.4 . . ?
C11' C1' H1'A 119.4 . . ?
C1' C2' C3' 120.8(4) . . ?
C1' C2' H2'A 119.6 . . ?
C3' C2' H2'A 119.6 . . ?
C4' C3' C2' 120.3(4) . . ?
C4' C3' H3'A 119.9 . . ?
C2' C3' H3'A 119.9 . . ?
C3' C4' C12' 121.4(4) . . ?
C3' C4' H4'A 119.3 . . ?
C12' C4' H4'A 119.3 . . ?
C6' C5' C13' 121.1(4) . . ?
C6' C5' H5'A 119.5 . . ?
C13' C5' H5'A 119.5 . . ?
C5' C6' C7' 119.4(4) . . ?
C5' C6' H6'A 120.3 . . ?
C7' C6' H6'A 120.3 . . ?
C8' C7' C6' 121.5(4) . . ?
C8' C7' H7'A 119.3 . . ?
C6' C7' H7'A 119.3 . . ?
C7' C8' C14' 121.6(4) . . ?
C7' C8' H8'A 119.2 . . ?
C14' C8' H8'A 119.2 . . ?
C14' C9' C11' 119.7(3) . . ?
C14' C9' C2A' 120.1(3) . . ?
C11' C9' C2A' 119.9(3) . . ?
C12' C10' C13' 121.7(4) . . ?
C12' C10' H10A 119.1 . . ?
C13' C10' H10A 119.1 . . ?
C9' C11' C1' 124.2(3) . . ?
C9' C11' C12' 118.9(3) . . ?
C1' C11' C12' 116.8(3) . . ?
C10' C12' C4' 120.4(4) . . ?
C10' C12' C11' 120.2(3) . . ?
C4' C12' C11' 119.4(4) . . ?
C10' C13' C14' 119.2(3) . . ?
C10' C13' C5' 120.8(4) . . ?
C14' C13' C5' 120.1(3) . . ?
C9' C14' C13' 120.3(3) . . ?
C9' C14' C8' 123.3(3) . . ?
C13' C14' C8' 116.4(3) . . ?
C1B' C15' C4A' 111.3(3) . . ?
C1B' C15' H15A 109.4 . . ?
C4A' C15' H15A 109.4 . . ?
C1B' C15' H15B 109.4 . . ?
C4A' C15' H15B 109.4 . . ?
H15A C15' H15B 108.0 . . ?
N3' C16' C17' 112.6(3) . . ?
N3' C16' H16C 109.1 . . ?
C17' C16' H16C 109.1 . . ?
N3' C16' H16D 109.1 . . ?
C17' C16' H16D 109.1 . . ?
H16C C16' H16D 107.8 . . ?
C22' C17' C18' 118.5(4) . . ?
C22' C17' C16' 119.9(3) . . ?
C18' C17' C16' 121.5(3) . . ?
C19' C18' C17' 120.2(4) . . ?
C19' C18' H18B 119.9 . . ?
C17' C18' H18B 119.9 . . ?
C18' C19' C20' 120.6(4) . . ?
C18' C19' H19A 119.7 . . ?
C20' C19' H19A 119.7 . . ?
C19' C20' C21' 118.8(4) . . ?
C19' C20' H20A 120.6 . . ?
C21' C20' H20A 120.6 . . ?
C22' C21' C20' 120.0(4) . . ?
C22' C21' H21A 120.0 . . ?
C20' C21' H21A 120.0 . . ?
C21' C22' C17' 121.7(3) . . ?
C21' C22' H22B 119.2 . . ?
C17' C22' H22B 119.2 . . ?
O1 C2A N3 105.2(3) . . ?
O1 C2A C9 111.0(3) . . ?
N3 C2A C9 114.0(3) . . ?
O1 C2A H2AA 108.8 . . ?
N3 C2A H2AA 108.8 . . ?
C9 C2A H2AA 108.8 . . ?
N3 C4A C5A 101.7(3) . . ?
N3 C4A C15 112.6(3) . . ?
C5A C4A C15 113.4(3) . . ?
N3 C4A H4AA 109.6 . . ?
C5A C4A H4AA 109.6 . . ?
C15 C4A H4AA 109.6 . . ?
O1 C5A C4A 106.5(3) . . ?
O1 C5A H5AA 110.4 . . ?
C4A C5A H5AA 110.4 . . ?
O1 C5A H5AB 110.4 . . ?
C4A C5A H5AB 110.4 . . ?
H5AA C5A H5AB 108.6 . . ?
O1' C2A' N3' 105.2(3) . . ?
O1' C2A' C9' 111.5(3) . . ?
N3' C2A' C9' 113.8(3) . . ?
O1' C2A' H2AB 108.7 . . ?
N3' C2A' H2AB 108.7 . . ?
C9' C2A' H2AB 108.7 . . ?
N3' C4A' C5A' 100.9(3) . . ?
N3' C4A' C15' 112.1(3) . . ?
C5A' C4A' C15' 113.1(3) . . ?
N3' C4A' H4AB 110.1 . . ?
C5A' C4A' H4AB 110.1 . . ?
C15' C4A' H4AB 110.1 . . ?
O1' C5A' C4A' 106.1(3) . . ?
O1' C5A' H5AC 110.5 . . ?
C4A' C5A' H5AC 110.5 . . ?
O1' C5A' H5AD 110.5 . . ?
C4A' C5A' H5AD 110.5 . . ?
H5AC C5A' H5AD 108.7 . . ?
C6B C1B C2B 118.0(3) . . ?
C6B C1B C15 121.7(3) . . ?
C2B C1B C15 120.1(4) . . ?
C3B C2B C1B 120.7(4) . . ?
C3B C2B H2BA 119.6 . . ?
C1B C2B H2BA 119.6 . . ?
C2B C3B C4B 120.4(4) . . ?
C2B C3B H3BA 119.8 . . ?
C4B C3B H3BA 119.8 . . ?
C5B C4B C3B 119.4(4) . . ?
C5B C4B H4BB 120.3 . . ?
C3B C4B H4BB 120.3 . . ?
C4B C5B C6B 120.9(4) . . ?
C4B C5B H5BB 119.5 . . ?
C6B C5B H5BB 119.5 . . ?
C5B C6B C1B 120.5(4) . . ?
C5B C6B H6BA 119.8 . . ?
C1B C6B H6BA 119.8 . . ?
C6B' C1B' C2B' 118.1(4) . . ?
C6B' C1B' C15' 121.0(4) . . ?
C2B' C1B' C15' 120.8(4) . . ?
C3B' C2B' C1B' 120.2(4) . . ?
C3B' C2B' H2BB 119.9 . . ?
C1B' C2B' H2BB 119.9 . . ?
C4B' C3B' C2B' 121.4(4) . . ?
C4B' C3B' H3BB 119.3 . . ?
C2B' C3B' H3BB 119.3 . . ?
C3B' C4B' C5B' 118.7(4) . . ?
C3B' C4B' H4BA 120.7 . . ?
C5B' C4B' H4BA 120.7 . . ?
C6B' C5B' C4B' 119.9(4) . . ?
C6B' C5B' H5BA 120.1 . . ?
C4B' C5B' H5BA 120.1 . . ?
C5B' C6B' C1B' 121.7(4) . . ?
C5B' C6B' H6BB 119.2 . . ?
C1B' C6B' H6BB 119.2 . . ?

loop_
_geom_bond_atom_site_label_1
_geom_bond_atom_site_label_2
_geom_bond_distance
_geom_bond_site_symmetry_2
_geom_bond_publ_flag
N3 C4A 1.463(4) . ?
N3 C2A 1.470(5) . ?
N3 C16 1.470(4) . ?
O1 C2A 1.433(4) . ?
O1 C5A 1.435(5) . ?
C1 C2 1.365(5) . ?
C1 C11 1.442(5) . ?
C1 H1A 0.9300 . ?
C2 C3 1.397(6) . ?
C2 H2A 0.9300 . ?
C3 C4 1.354(6) . ?
C3 H3A 0.9300 . ?
C4 C12 1.437(5) . ?
C4 H4A 0.9300 . ?
C5 C6 1.353(6) . ?
C5 C13 1.421(5) . ?
C5 H5A 0.9300 . ?
C6 C7 1.414(6) . ?
C6 H6A 0.9300 . ?
C7 C8 1.354(5) . ?
C7 H7A 0.9300 . ?
C8 C14 1.440(5) . ?
C8 H8A 0.9300 . ?
C9 C11 1.422(5) . ?
C9 C14 1.427(5) . ?
C9 C2A 1.508(5) . ?
C10 C12 1.389(5) . ?
C10 C13 1.397(5) . ?
C10 H10B 0.9300 . ?
C11 C12 1.427(5) . ?
C13 C14 1.425(5) . ?
C15 C1B 1.504(5) . ?
C15 C4A 1.532(5) . ?
C15 H15C 0.9700 . ?
C15 H15D 0.9700 . ?
C16 C17 1.498(5) . ?
C16 H16A 0.9700 . ?
C16 H16B 0.9700 . ?
C17 C22 1.385(5) . ?
C17 C18 1.395(5) . ?
C18 C19 1.363(5) . ?
C18 H18A 0.9300 . ?
C19 C20 1.382(6) . ?
C19 H19B 0.9300 . ?
C20 C21 1.394(6) . ?
C20 H20B 0.9300 . ?
C21 C22 1.371(5) . ?
C21 H21B 0.9300 . ?
C22 H22A 0.9300 . ?
N3' C2A' 1.468(5) . ?
N3' C4A' 1.470(5) . ?
N3' C16' 1.471(4) . ?
O1' C2A' 1.426(4) . ?
O1' C5A' 1.439(5) . ?
C1' C2' 1.377(5) . ?
C1' C11' 1.430(5) . ?
C1' H1'A 0.9300 . ?
C2' C3' 1.401(6) . ?
C2' H2'A 0.9300 . ?
C3' C4' 1.343(6) . ?
C3' H3'A 0.9300 . ?
C4' C12' 1.430(5) . ?
C4' H4'A 0.9300 . ?
C5' C6' 1.362(6) . ?
C5' C13' 1.426(5) . ?
C5' H5'A 0.9300 . ?
C6' C7' 1.411(6) . ?
C6' H6'A 0.9300 . ?
C7' C8' 1.355(5) . ?
C7' H7'A 0.9300 . ?
C8' C14' 1.443(5) . ?
C8' H8'A 0.9300 . ?
C9' C14' 1.407(5) . ?
C9' C11' 1.426(5) . ?
C9' C2A' 1.513(5) . ?
C10' C12' 1.381(5) . ?
C10' C13' 1.392(5) . ?
C10' H10A 0.9300 . ?
C11' C12' 1.433(5) . ?
C13' C14' 1.429(5) . ?
C15' C1B' 1.504(5) . ?
C15' C4A' 1.530(5) . ?
C15' H15A 0.9700 . ?
C15' H15B 0.9700 . ?
C16' C17' 1.504(5) . ?
C16' H16C 0.9700 . ?
C16' H16D 0.9700 . ?
C17' C22' 1.378(5) . ?
C17' C18' 1.392(5) . ?
C18' C19' 1.384(6) . ?
C18' H18B 0.9300 . ?
C19' C20' 1.380(6) . ?
C19' H19A 0.9300 . ?
C20' C21' 1.398(6) . ?
C20' H20A 0.9300 . ?
C21' C22' 1.364(5) . ?
C21' H21A 0.9300 . ?
C22' H22B 0.9300 . ?
C2A H2AA 0.9800 . ?
C4A C5A 1.514(5) . ?
C4A H4AA 0.9800 . ?
C5A H5AA 0.9700 . ?
C5A H5AB 0.9700 . ?
C2A' H2AB 0.9800 . ?
C4A' C5A' 1.531(5) . ?
C4A' H4AB 0.9800 . ?
C5A' H5AC 0.9700 . ?
C5A' H5AD 0.9700 . ?
C1B C6B 1.398(5) . ?
C1B C2B 1.398(5) . ?
C2B C3B 1.373(5) . ?
C2B H2BA 0.9300 . ?
C3B C4B 1.386(6) . ?
C3B H3BA 0.9300 . ?
C4B C5B 1.370(6) . ?
C4B H4BB 0.9300 . ?
C5B C6B 1.376(6) . ?
C5B H5BB 0.9300 . ?
C6B H6BA 0.9300 . ?
C1B' C6B' 1.385(5) . ?
C1B' C2B' 1.401(5) . ?
C2B' C3B' 1.381(6) . ?
C2B' H2BB 0.9300 . ?
C3B' C4B' 1.376(6) . ?
C3B' H3BB 0.9300 . ?
C4B' C5B' 1.400(6) . ?
C4B' H4BA 0.9300 . ?
C5B' C6B' 1.378(6) . ?
C5B' H5BA 0.9300 . ?
C6B' H6BB 0.9300 . ?
